data_7110868
loop_
_publ_author_name
'Sohn, Honglae'
'Woo, Hee-Gweon'
'Powell, Douglas R.'

_publ_section_title
;
 Synthesis and structural characterization of a silacycloheptadiene
;
_journal_issue 8
_journal_name_full 'Chemical Communications'
_journal_page_first 697
_journal_paper_doi 10.1039/b000585l
_journal_year 2000
_chemical_formula_moiety 'C36 H25 Cl Si'
_chemical_formula_structural 'C36 H25 Cl Si'
_chemical_formula_sum 'C36 H25 Cl Si'
_chemical_formula_weight 521.10
_chemical_name_systematic
; 
 ? 
;
_space_group_IT_number 14
_symmetry_cell_setting monoclinic
_symmetry_space_group_name_Hall '-P 2yn'
_symmetry_space_group_name_H-M 'P 1 21/n 1'
_atom_sites_solution_hydrogens geom
_atom_sites_solution_primary direct
_atom_sites_solution_secondary difmap
_audit_creation_method SHELXL
_cell_angle_alpha 90.00
_cell_angle_beta 101.333(2)
_cell_angle_gamma 90.00
_cell_formula_units_Z 4
_cell_length_a 9.1677(3)
_cell_length_b 16.5631(4)
_cell_length_c 18.6634(6)
_cell_measurement_reflns_used 8192
_cell_measurement_temperature 133(2)
_cell_measurement_theta_max 25.0
_cell_measurement_theta_min 3.0
_cell_volume 2778.70(15)
_computing_cell_refinement 'SAINT (Siemens, 1995)'
_computing_data_collection 'SMART (Siemens, 1994)'
_computing_data_reduction 'SAINT (Siemens, 1995)'
_computing_molecular_graphics 'SHELXTL+ (Sheldrick, 1994)'
_computing_publication_material 'SHELXTL+ (Sheldrick, 1994)'
_computing_structure_refinement 'SHELXTL+ (Sheldrick, 1994)'
_computing_structure_solution 'SHELXTL+ (Sheldrick, 1994)'
_diffrn_ambient_temperature 133(2)
_diffrn_measurement_device 'Siemens P4/CCD'
_diffrn_measurement_method 'phi scan frames'
_diffrn_radiation_monochromator graphite
_diffrn_radiation_source 'sealed tube'
_diffrn_radiation_type MoK\a
_diffrn_radiation_wavelength 0.71073
_diffrn_reflns_av_R_equivalents 0.0204
_diffrn_reflns_av_sigmaI/netI 0.0358
_diffrn_reflns_limit_h_max 12
_diffrn_reflns_limit_h_min -11
_diffrn_reflns_limit_k_max 21
_diffrn_reflns_limit_k_min -7
_diffrn_reflns_limit_l_max 22
_diffrn_reflns_limit_l_min -25
_diffrn_reflns_number 13288
_diffrn_reflns_theta_max 29.17
_diffrn_reflns_theta_min 2.54
_diffrn_standards_decay_% -0.06
_diffrn_standards_number 403
_exptl_absorpt_coefficient_mu 0.204
_exptl_absorpt_correction_T_max 0.978
_exptl_absorpt_correction_T_min 0.834
_exptl_absorpt_correction_type empirical
_exptl_crystal_colour yellow
_exptl_crystal_density_diffrn 1.246
_exptl_crystal_density_method 'not measured'
_exptl_crystal_description 'transparent prism'
_exptl_crystal_F_000 1088
_exptl_crystal_size_max 0.20
_exptl_crystal_size_mid 0.20
_exptl_crystal_size_min 0.20
_refine_diff_density_max 0.347
_refine_diff_density_min -0.339
_refine_diff_density_rms 0.049
_refine_ls_extinction_method none
_refine_ls_goodness_of_fit_all 1.022
_refine_ls_goodness_of_fit_obs 1.059
_refine_ls_hydrogen_treatment riding
_refine_ls_matrix_type full
_refine_ls_number_parameters 343
_refine_ls_number_reflns 6555
_refine_ls_number_restraints 0
_refine_ls_restrained_S_all 1.022
_refine_ls_restrained_S_obs 1.059
_refine_ls_R_factor_all 0.0563
_refine_ls_R_factor_obs 0.0394
_refine_ls_shift/esd_max 0.001
_refine_ls_shift/esd_mean 0.000
_refine_ls_structure_factor_coef Fsqd
_refine_ls_weighting_details 'w=1/[\s^2^(Fo^2^)+(0.0509P)^2^+0.9732P] where P=(Fo^2^+2Fc^2^)/3'
_refine_ls_weighting_scheme calc
_refine_ls_wR_factor_all 0.1059
_refine_ls_wR_factor_obs 0.0970
_reflns_number_observed 5178
_reflns_number_total 6555
_reflns_observed_criterion >2sigma(I)
_cod_data_source_file b000585lsup1.cif
_cod_data_source_block 97223
_cod_depositor_comments
;
The following automatic conversions were performed:

'_refine_ls_weighting_scheme' value 'calc
w=1/[\s^2^(Fo^2^)+(0.0509P)^2^+0.9732P] where P=(Fo^2^+2Fc^2^)/3' was
changed to 'calc'. New tag '_refine_ls_weighting_details' was
created. The value of the new tag was set to
'w=1/[\s^2^(Fo^2^)+(0.0509P)^2^+0.9732P] where P=(Fo^2^+2Fc^2^)/3'.

Automatic conversion script
Id: cif_fix_values 3143 2015-03-26 13:38:13Z robertas 
;
_cod_original_cell_volume 2778.70(14)
_cod_original_sg_symbol_H-M P21/n
_cod_database_code 7110868

loop_
_symmetry_equiv_pos_as_xyz
'x, y, z'
'-x+1/2, y+1/2, -z+1/2'
'-x, -y, -z'
'x-1/2, -y-1/2, z-1/2'

loop_
_atom_site_aniso_label
_atom_site_aniso_U_11
_atom_site_aniso_U_22
_atom_site_aniso_U_33
_atom_site_aniso_U_23
_atom_site_aniso_U_13
_atom_site_aniso_U_12
Si1 0.0242(2) 0.0195(2) 0.0177(2) 0.00093(15) 0.0045(2) 0.0015(2)
Cl1 0.0302(2) 0.0220(2) 0.0298(2) 0.00469(14) 0.0079(2) 0.00095(14)
C1 0.0215(8) 0.0203(7) 0.0207(7) -0.0007(5) 0.0036(6) -0.0010(5)
C2 0.0210(8) 0.0191(7) 0.0207(7) -0.0010(5) 0.0046(6) -0.0022(5)
C3 0.0209(8) 0.0172(7) 0.0199(7) 0.0000(5) 0.0025(6) -0.0009(5)
C4 0.0243(8) 0.0183(7) 0.0197(7) 0.0006(5) 0.0044(6) 0.0016(5)
C5 0.0198(8) 0.0204(7) 0.0259(7) 0.0047(6) 0.0040(6) -0.0029(5)
C6 0.0273(9) 0.0273(8) 0.0273(8) 0.0051(6) 0.0028(7) -0.0007(6)
C7 0.0269(9) 0.0337(9) 0.0361(9) 0.0106(7) -0.0026(7) -0.0017(7)
C8 0.0205(9) 0.0316(9) 0.0521(11) 0.0125(8) 0.0052(8) 0.0021(6)
C9 0.0278(9) 0.0293(9) 0.0433(10) 0.0052(7) 0.0133(8) 0.0040(7)
C10 0.0262(8) 0.0263(8) 0.0305(8) 0.0041(6) 0.0069(7) 0.0025(6)
C11 0.0218(8) 0.0224(7) 0.0208(7) 0.0040(5) 0.0056(6) 0.0029(6)
C12 0.0264(9) 0.0328(9) 0.0335(9) 0.0058(7) 0.0067(7) -0.0034(7)
C13 0.0311(10) 0.0471(11) 0.0513(12) 0.0181(9) 0.0229(9) 0.0014(8)
C14 0.0480(12) 0.0502(12) 0.0310(9) 0.0099(8) 0.0220(9) 0.0114(9)
C15 0.0435(11) 0.0417(10) 0.0223(8) -0.0011(7) 0.0091(8) 0.0071(8)
C16 0.0270(9) 0.0315(8) 0.0237(8) -0.0003(6) 0.0074(7) 0.0005(6)
C17 0.0222(8) 0.0206(7) 0.0178(7) 0.0006(5) 0.0048(6) 0.0025(5)
C18 0.0252(8) 0.0265(8) 0.0252(8) 0.0029(6) 0.0027(6) -0.0009(6)
C19 0.0352(10) 0.0298(9) 0.0341(9) 0.0105(7) 0.0115(8) 0.0025(7)
C20 0.0369(10) 0.0422(10) 0.0257(8) 0.0126(7) 0.0068(8) 0.0112(8)
C21 0.0287(9) 0.0478(11) 0.0255(8) 0.0020(7) -0.0039(7) 0.0030(8)
C22 0.0256(9) 0.0302(8) 0.0272(8) 0.0011(6) 0.0015(7) -0.0025(6)
C23 0.0250(8) 0.0217(7) 0.0167(6) -0.0006(5) 0.0036(6) 0.0019(6)
C24 0.0358(10) 0.0218(8) 0.0329(9) 0.0018(6) 0.0134(7) 0.0023(6)
C25 0.0400(10) 0.0219(8) 0.0357(9) 0.0037(6) 0.0115(8) 0.0092(7)
C26 0.0275(9) 0.0321(9) 0.0292(8) -0.0040(7) 0.0067(7) 0.0066(7)
C27 0.0270(9) 0.0304(8) 0.0281(8) -0.0015(6) 0.0086(7) -0.0014(6)
C28 0.0296(9) 0.0209(7) 0.0252(8) 0.0022(6) 0.0067(7) 0.0016(6)
C29 0.0322(9) 0.0273(8) 0.0222(7) -0.0021(6) 0.0052(7) 0.0025(6)
C30 0.0319(9) 0.0272(8) 0.0265(8) -0.0007(6) 0.0044(7) 0.0049(7)
C31 0.0295(9) 0.0295(8) 0.0286(8) -0.0065(6) -0.0006(7) 0.0066(7)
C32 0.0304(10) 0.0573(12) 0.0348(10) -0.0138(9) 0.0073(8) 0.0008(8)
C33 0.0399(12) 0.092(2) 0.0346(11) -0.0289(11) 0.0081(9) -0.0014(11)
C34 0.0393(12) 0.075(2) 0.0572(14) -0.0372(12) 0.0004(11) -0.0048(11)
C35 0.0429(12) 0.0463(12) 0.0649(15) -0.0159(10) 0.0049(11) -0.0103(9)
C36 0.0448(11) 0.0350(10) 0.0385(10) -0.0026(8) 0.0023(9) -0.0013(8)

loop_
_atom_site_label
_atom_site_type_symbol
_atom_site_fract_x
_atom_site_fract_y
_atom_site_fract_z
_atom_site_U_iso_or_equiv
_atom_site_thermal_displace_type
_atom_site_occupancy
_atom_site_calc_flag
_atom_site_refinement_flags
Si1 Si 0.58608(5) 0.24823(2) 0.21475(2) 0.02043(10) Uani 1 d .
Cl1 Cl 0.67874(4) 0.35155(2) 0.18161(2) 0.02710(10) Uani 1 d .
C1 C 0.4539(2) 0.27091(9) 0.27617(8) 0.0209(3) Uani 1 d .
C2 C 0.5092(2) 0.23124(9) 0.33960(8) 0.0202(3) Uani 1 d .
C3 C 0.6500(2) 0.18267(8) 0.34195(8) 0.0196(3) Uani 1 d .
C4 C 0.7159(2) 0.18819(9) 0.28296(8) 0.0208(3) Uani 1 d .
C5 C 0.3220(2) 0.32427(9) 0.25926(8) 0.0221(3) Uani 1 d .
C6 C 0.2524(2) 0.33497(10) 0.18611(9) 0.0277(3) Uani 1 d .
H6 H 0.2933(2) 0.30988(10) 0.14875(9) 0.033 Uiso 1 calc R
C7 C 0.1247(2) 0.38159(11) 0.16710(10) 0.0334(4) Uani 1 d .
H7 H 0.0789(2) 0.38779(11) 0.11713(10) 0.040 Uiso 1 calc R
C8 C 0.0641(2) 0.41891(11) 0.22056(11) 0.0350(4) Uani 1 d .
H8 H -0.0248(2) 0.44962(11) 0.20767(11) 0.042 Uiso 1 calc R
C9 C 0.1337(2) 0.41127(10) 0.29317(10) 0.0326(4) Uani 1 d .
H9 H 0.0934(2) 0.43783(10) 0.33003(10) 0.039 Uiso 1 calc R
C10 C 0.2620(2) 0.36501(10) 0.31249(9) 0.0275(3) Uani 1 d .
H10 H 0.3095(2) 0.36101(10) 0.36240(9) 0.033 Uiso 1 calc R
C11 C 0.4487(2) 0.23561(9) 0.40813(8) 0.0214(3) Uani 1 d .
C12 C 0.3138(2) 0.20106(10) 0.41391(10) 0.0308(4) Uani 1 d .
H12 H 0.2581(2) 0.17148(10) 0.37414(10) 0.037 Uiso 1 calc R
C13 C 0.2601(2) 0.20999(12) 0.47853(11) 0.0412(5) Uani 1 d .
H13 H 0.1681(2) 0.18600(12) 0.48274(11) 0.049 Uiso 1 calc R
C14 C 0.3398(2) 0.25336(12) 0.53625(10) 0.0411(5) Uani 1 d .
H14 H 0.3018(2) 0.25990(12) 0.57970(10) 0.049 Uiso 1 calc R
C15 C 0.4745(2) 0.28721(12) 0.53102(9) 0.0355(4) Uani 1 d .
H15 H 0.5296(2) 0.31689(12) 0.57087(9) 0.043 Uiso 1 calc R
C16 C 0.5294(2) 0.27786(10) 0.46744(8) 0.0271(3) Uani 1 d .
H16 H 0.6232(2) 0.30050(10) 0.46426(8) 0.032 Uiso 1 calc R
C17 C 0.7056(2) 0.13113(9) 0.40716(8) 0.0201(3) Uani 1 d .
C18 C 0.6234(2) 0.06452(10) 0.42178(9) 0.0260(3) Uani 1 d .
H18 H 0.5285(2) 0.05423(10) 0.39210(9) 0.031 Uiso 1 calc R
C19 C 0.6792(2) 0.01290(10) 0.47964(9) 0.0324(4) Uani 1 d .
H19 H 0.6242(2) -0.03345(10) 0.48832(9) 0.039 Uiso 1 calc R
C20 C 0.8146(2) 0.02925(11) 0.52428(9) 0.0349(4) Uani 1 d .
H20 H 0.8530(2) -0.00584(11) 0.56377(9) 0.042 Uiso 1 calc R
C21 C 0.8943(2) 0.09651(12) 0.51159(9) 0.0353(4) Uani 1 d .
H21 H 0.9863(2) 0.10838(12) 0.54321(9) 0.042 Uiso 1 calc R
C22 C 0.8411(2) 0.14707(10) 0.45289(9) 0.0282(3) Uani 1 d .
H22 H 0.8977(2) 0.19274(10) 0.44404(9) 0.034 Uiso 1 calc R
C23 C 0.8523(2) 0.14634(9) 0.27124(8) 0.0212(3) Uani 1 d .
C24 C 0.8817(2) 0.06520(10) 0.29035(9) 0.0292(4) Uani 1 d .
H24 H 0.8132(2) 0.03541(10) 0.31211(9) 0.035 Uiso 1 calc R
C25 C 1.0101(2) 0.02808(10) 0.27771(10) 0.0320(4) Uani 1 d .
H25 H 1.0287(2) -0.02688(10) 0.29098(10) 0.038 Uiso 1 calc R
C26 C 1.1113(2) 0.07027(10) 0.24602(9) 0.0295(4) Uani 1 d .
H26 H 1.1992(2) 0.04456(10) 0.23780(9) 0.035 Uiso 1 calc R
C27 C 1.0837(2) 0.14983(10) 0.22646(9) 0.0281(3) Uani 1 d .
H27 H 1.1527(2) 0.17902(10) 0.20457(9) 0.034 Uiso 1 calc R
C28 C 0.9551(2) 0.18766(9) 0.23865(8) 0.0250(3) Uani 1 d .
H28 H 0.9370(2) 0.24244(9) 0.22457(8) 0.030 Uiso 1 calc R
C29 C 0.5085(2) 0.19026(10) 0.13360(8) 0.0273(3) Uani 1 d .
C30 C 0.4490(2) 0.14865(10) 0.08334(9) 0.0287(4) Uani 1 d .
C31 C 0.3722(2) 0.09868(10) 0.02469(9) 0.0300(4) Uani 1 d .
C32 C 0.3988(2) 0.10625(13) -0.04612(10) 0.0407(5) Uani 1 d .
H32 H 0.4703(2) 0.14374(13) -0.05649(10) 0.049 Uiso 1 calc R
C33 C 0.3187(2) 0.0579(2) -0.10150(12) 0.0555(6) Uani 1 d .
H33 H 0.3339(2) 0.0637(2) -0.15014(12) 0.067 Uiso 1 calc R
C34 C 0.2174(2) 0.0016(2) -0.08619(13) 0.0585(7) Uani 1 d .
H34 H 0.1652(2) -0.0319(2) -0.12407(13) 0.070 Uiso 1 calc R
C35 C 0.1922(3) -0.00598(14) -0.01635(13) 0.0522(6) Uani 1 d .
H35 H 0.1229(3) -0.04478(14) -0.00592(13) 0.063 Uiso 1 calc R
C36 C 0.2676(2) 0.04289(11) 0.03885(11) 0.0402(4) Uani 1 d .
H36 H 0.2480(2) 0.03838(11) 0.08681(11) 0.048 Uiso 1 calc R

loop_
_atom_type_symbol
_atom_type_description
_atom_type_scat_dispersion_real
_atom_type_scat_dispersion_imag
_atom_type_scat_source
C C 0.0033 0.0016 'International Tables Vol C Tables 4.2.6.8 and 6.1.1.4'
H H 0.0000 0.0000 'International Tables Vol C Tables 4.2.6.8 and 6.1.1.4'
Si Si 0.0817 0.0704 'International Tables Vol C Tables 4.2.6.8 and 6.1.1.4'
Cl Cl 0.1484 0.1585 'International Tables Vol C Tables 4.2.6.8 and 6.1.1.4'

loop_
_geom_angle_atom_site_label_1
_geom_angle_atom_site_label_2
_geom_angle_atom_site_label_3
_geom_angle
C29 Si1 C4 112.51(7)
C29 Si1 C1 115.11(7)
C4 Si1 C1 95.35(7)
C29 Si1 Cl1 107.82(6)
C4 Si1 Cl1 113.91(5)
C1 Si1 Cl1 111.96(5)
C2 C1 C5 128.45(14)
C2 C1 Si1 105.19(11)
C5 C1 Si1 126.30(11)
C1 C2 C11 125.76(14)
C1 C2 C3 116.80(13)
C11 C2 C3 117.33(12)
C4 C3 C17 124.32(13)
C4 C3 C2 116.95(13)
C17 C3 C2 118.72(12)
C3 C4 C23 127.61(13)
C3 C4 Si1 105.34(11)
C23 C4 Si1 126.60(11)
C10 C5 C6 117.62(15)
C10 C5 C1 123.70(14)
C6 C5 C1 118.68(14)
C7 C6 C5 121.3(2)
C8 C7 C6 120.2(2)
C7 C8 C9 119.5(2)
C8 C9 C10 120.5(2)
C9 C10 C5 120.8(2)
C12 C11 C16 119.24(15)
C12 C11 C2 122.29(14)
C16 C11 C2 118.44(14)
C11 C12 C13 119.6(2)
C14 C13 C12 120.5(2)
C15 C14 C13 120.1(2)
C14 C15 C16 119.8(2)
C15 C16 C11 120.7(2)
C22 C17 C18 118.94(14)
C22 C17 C3 120.95(14)
C18 C17 C3 120.08(13)
C17 C18 C19 120.5(2)
C20 C19 C18 119.8(2)
C21 C20 C19 120.0(2)
C20 C21 C22 120.5(2)
C17 C22 C21 120.2(2)
C28 C23 C24 117.89(14)
C28 C23 C4 119.72(13)
C24 C23 C4 122.38(14)
C25 C24 C23 120.5(2)
C26 C25 C24 120.7(2)
C27 C26 C25 119.5(2)
C26 C27 C28 120.3(2)
C27 C28 C23 121.05(14)
C30 C29 Si1 174.3(2)
C29 C30 C31 177.5(2)
C36 C31 C32 119.6(2)
C36 C31 C30 119.2(2)
C32 C31 C30 121.2(2)
C31 C32 C33 119.0(2)
C34 C33 C32 120.6(2)
C35 C34 C33 120.1(2)
C34 C35 C36 120.0(2)
C35 C36 C31 120.6(2)

loop_
_geom_bond_atom_site_label_1
_geom_bond_atom_site_label_2
_geom_bond_distance
Si1 C29 1.816(2)
Si1 C4 1.8523(15)
Si1 C1 1.862(2)
Si1 Cl1 2.0589(5)
C1 C2 1.361(2)
C1 C5 1.481(2)
C2 C11 1.493(2)
C2 C3 1.514(2)
C3 C4 1.359(2)
C3 C17 1.492(2)
C4 C23 1.483(2)
C5 C10 1.400(2)
C5 C6 1.400(2)
C6 C7 1.389(2)
C7 C8 1.380(3)
C8 C9 1.386(3)
C9 C10 1.391(2)
C11 C12 1.386(2)
C11 C16 1.393(2)
C12 C13 1.397(3)
C13 C14 1.379(3)
C14 C15 1.377(3)
C15 C16 1.386(2)
C17 C22 1.387(2)
C17 C18 1.393(2)
C18 C19 1.394(2)
C19 C20 1.379(3)
C20 C21 1.378(3)
C21 C22 1.389(2)
C23 C28 1.397(2)
C23 C24 1.403(2)
C24 C25 1.389(2)
C25 C26 1.384(2)
C26 C27 1.377(2)
C27 C28 1.393(2)
C29 C30 1.205(2)
C30 C31 1.441(2)
C31 C36 1.394(3)
C31 C32 1.396(3)
C32 C33 1.396(3)
C33 C34 1.386(3)
C34 C35 1.373(3)
C35 C36 1.384(3)

loop_
_geom_torsion_atom_site_label_1
_geom_torsion_atom_site_label_2
_geom_torsion_atom_site_label_3
_geom_torsion_atom_site_label_4
_geom_torsion
C29 Si1 C1 C2 115.53(11)
C4 Si1 C1 C2 -2.41(11)
Cl1 Si1 C1 C2 -120.88(9)
C29 Si1 C1 C5 -67.17(15)
C4 Si1 C1 C5 174.90(13)
Cl1 Si1 C1 C5 56.43(14)
C5 C1 C2 C11 -2.1(3)
Si1 C1 C2 C11 175.14(12)
C5 C1 C2 C3 -178.05(14)
Si1 C1 C2 C3 -0.8(2)
C1 C2 C3 C4 5.3(2)
C11 C2 C3 C4 -170.99(13)
C1 C2 C3 C17 -173.51(13)
C11 C2 C3 C17 10.2(2)
C17 C3 C4 C23 -0.4(2)
C2 C3 C4 C23 -179.13(14)
C17 C3 C4 Si1 172.24(12)
C2 C3 C4 Si1 -6.5(2)
C29 Si1 C4 C3 -114.88(11)
C1 Si1 C4 C3 5.12(11)
Cl1 Si1 C4 C3 122.02(9)
C29 Si1 C4 C23 57.8(2)
C1 Si1 C4 C23 177.83(13)
Cl1 Si1 C4 C23 -65.27(14)
C2 C1 C5 C10 23.3(2)
Si1 C1 C5 C10 -153.38(13)
C2 C1 C5 C6 -156.7(2)
Si1 C1 C5 C6 26.7(2)
C10 C5 C6 C7 -2.7(2)
C1 C5 C6 C7 177.31(15)
C5 C6 C7 C8 0.4(3)
C6 C7 C8 C9 1.7(3)
C7 C8 C9 C10 -1.3(3)
C8 C9 C10 C5 -1.0(3)
C6 C5 C10 C9 3.0(2)
C1 C5 C10 C9 -177.00(15)
C1 C2 C11 C12 70.4(2)
C3 C2 C11 C12 -113.7(2)
C1 C2 C11 C16 -107.9(2)
C3 C2 C11 C16 68.1(2)
C16 C11 C12 C13 0.8(2)
C2 C11 C12 C13 -177.4(2)
C11 C12 C13 C14 0.5(3)
C12 C13 C14 C15 -1.1(3)
C13 C14 C15 C16 0.3(3)
C14 C15 C16 C11 1.0(3)
C12 C11 C16 C15 -1.6(2)
C2 C11 C16 C15 176.69(15)
C4 C3 C17 C22 65.7(2)
C2 C3 C17 C22 -115.6(2)
C4 C3 C17 C18 -112.5(2)
C2 C3 C17 C18 66.2(2)
C22 C17 C18 C19 -2.6(2)
C3 C17 C18 C19 175.60(15)
C17 C18 C19 C20 2.2(3)
C18 C19 C20 C21 0.0(3)
C19 C20 C21 C22 -1.7(3)
C18 C17 C22 C21 1.0(2)
C3 C17 C22 C21 -177.25(15)
C20 C21 C22 C17 1.2(3)
C3 C4 C23 C28 -140.2(2)
Si1 C4 C23 C28 48.7(2)
C3 C4 C23 C24 41.2(2)
Si1 C4 C23 C24 -129.93(14)
C28 C23 C24 C25 0.7(2)
C4 C23 C24 C25 179.33(15)
C23 C24 C25 C26 -0.1(3)
C24 C25 C26 C27 -0.4(3)
C25 C26 C27 C28 0.2(3)
C26 C27 C28 C23 0.5(2)
C24 C23 C28 C27 -0.9(2)
C4 C23 C28 C27 -179.56(14)
C4 Si1 C29 C30 76.5(15)
C1 Si1 C29 C30 -31.3(15)
Cl1 Si1 C29 C30 -157.0(15)
Si1 C29 C30 C31 25.1(51)
C29 C30 C31 C36 -29.5(40)
C29 C30 C31 C32 149.3(39)
C36 C31 C32 C33 0.5(3)
C30 C31 C32 C33 -178.3(2)
C31 C32 C33 C34 -1.8(3)
C32 C33 C34 C35 1.5(4)
C33 C34 C35 C36 0.2(4)
C34 C35 C36 C31 -1.6(3)
C32 C31 C36 C35 1.2(3)
C30 C31 C36 C35 -179.9(2)
